data_4330677
loop_
_publ_author_name
'Xin-Dong Jiang'
'Shiro Matsukawa'
'Satoshi Kojima'
'Yohsuke Yamamoto'

_publ_contact_author_email xdjiang@henu.edu.cn
_publ_contact_author_name 'Xin-Dong Jiang'
_publ_section_title
;
 Synthesis and Characterization of Antiapicophilic Arsoranes and Related
 Compounds
;
_journal_name_full 'Inorganic Chemistry'
_journal_page_first 10996
_journal_page_last 11006
_journal_paper_doi 10.1021/ic3014893
_journal_volume 51
_journal_year 2012
_chemical_formula_sum 'C23 H18 As F20 Na O6'
_chemical_formula_weight 868.28
_chemical_name_systematic
; 
 ? 
;
_space_group_IT_number 14
_symmetry_cell_setting monoclinic
_symmetry_space_group_name_Hall '-P 2ybc'
_symmetry_space_group_name_H-M 'P 1 21/c 1'
_atom_sites_solution_hydrogens geom
_atom_sites_solution_primary direct
_atom_sites_solution_secondary difmap
_audit_creation_method SHELXL-97
_cell_angle_alpha 90.00
_cell_angle_beta 109.3920(10)
_cell_angle_gamma 90.00
_cell_formula_units_Z 4
_cell_length_a 10.5860(2)
_cell_length_b 27.3010(6)
_cell_length_c 11.1630(3)
_cell_measurement_temperature 173(2)
_cell_volume 3043.18(12)
_computing_structure_refinement 'SHELXL-97 (Sheldrick, 1997)'
_computing_structure_solution 'SHELXS-97 (Sheldrick, 1990)'
_diffrn_ambient_temperature 173(2)
_diffrn_measured_fraction_theta_full 0.827
_diffrn_measured_fraction_theta_max 0.827
_diffrn_radiation_monochromator graphite
_diffrn_radiation_source 'fine-focus sealed tube'
_diffrn_radiation_type MoK\a
_diffrn_radiation_wavelength 0.71069
_diffrn_reflns_av_R_equivalents 0.0000
_diffrn_reflns_av_sigmaI/netI 0.0187
_diffrn_reflns_limit_h_max 13
_diffrn_reflns_limit_h_min 0
_diffrn_reflns_limit_k_max 36
_diffrn_reflns_limit_k_min 0
_diffrn_reflns_limit_l_max 13
_diffrn_reflns_limit_l_min -14
_diffrn_reflns_number 6079
_diffrn_reflns_theta_full 28.01
_diffrn_reflns_theta_max 28.01
_diffrn_reflns_theta_min 2.07
_exptl_absorpt_coefficient_mu 1.293
_exptl_absorpt_correction_T_max 0.7820
_exptl_absorpt_correction_T_min 0.6258
_exptl_crystal_density_diffrn 1.895
_exptl_crystal_F_000 1712
_exptl_crystal_size_max 0.40
_exptl_crystal_size_mid 0.20
_exptl_crystal_size_min 0.20
_refine_diff_density_max 0.766
_refine_diff_density_min -1.802
_refine_diff_density_rms 0.256
_refine_ls_extinction_method none
_refine_ls_goodness_of_fit_ref 1.120
_refine_ls_hydrogen_treatment mixed
_refine_ls_matrix_type full
_refine_ls_number_parameters 462
_refine_ls_number_reflns 6079
_refine_ls_number_restraints 0
_refine_ls_restrained_S_all 1.120
_refine_ls_R_factor_all 0.0543
_refine_ls_R_factor_gt 0.0467
_refine_ls_shift/su_max 0.001
_refine_ls_shift/su_mean 0.000
_refine_ls_structure_factor_coef Fsqd
_refine_ls_weighting_details 'calc w=1/[\s^2^(Fo^2^)+(0.1028P)^2^+3.2334P] where P=(Fo^2^+2Fc^2^)/3'
_refine_ls_weighting_scheme calc
_refine_ls_wR_factor_gt 0.1327
_refine_ls_wR_factor_ref 0.1517
_reflns_number_gt 5651
_reflns_number_total 6079
_reflns_threshold_expression >2sigma(I)
_cod_data_source_file ic3014893_si_002_5.cif
_cod_data_source_block ex449_4b
_cod_original_cell_volume 3043.17(12)
_cod_database_code 4330677

loop_
_symmetry_equiv_pos_as_xyz
'x, y, z'
'-x, y+1/2, -z+1/2'
'-x, -y, -z'
'x, -y-1/2, z-1/2'

loop_
_atom_site_label
_atom_site_type_symbol
_atom_site_fract_x
_atom_site_fract_y
_atom_site_fract_z
_atom_site_U_iso_or_equiv
_atom_site_adp_type
_atom_site_occupancy
_atom_site_symmetry_multiplicity
_atom_site_calc_flag
_atom_site_refinement_flags
C1 C 0.8812(3) 0.86890(9) 0.6817(3) 0.0184(5) Uani 1 1 d .
C2 C 0.7645(3) 0.85507(10) 0.7050(3) 0.0226(6) Uani 1 1 d .
H2A H 0.6803 0.8572 0.6392 0.027 Uiso 1 1 calc R
C3 C 0.7718(3) 0.83812(11) 0.8246(3) 0.0270(7) Uani 1 1 d .
H3A H 0.6924 0.8287 0.8403 0.032 Uiso 1 1 calc R
C4 C 0.8937(4) 0.83494(12) 0.9206(3) 0.0295(7) Uani 1 1 d .
H4A H 0.8979 0.8231 1.0018 0.035 Uiso 1 1 calc R
C5 C 1.0102(4) 0.84902(11) 0.8990(3) 0.0263(6) Uani 1 1 d .
H5A H 1.0941 0.8464 0.9650 0.032 Uiso 1 1 calc R
C6 C 1.0038(3) 0.86707(10) 0.7796(3) 0.0198(6) Uani 1 1 d .
C7 C 1.1239(3) 0.88801(10) 0.7492(3) 0.0181(5) Uani 1 1 d .
C8 C 1.2291(3) 0.84549(10) 0.7649(3) 0.0244(6) Uani 1 1 d .
C9 C 1.3595(3) 0.85503(12) 0.7343(3) 0.0283(7) Uani 1 1 d .
C10 C 1.1881(3) 0.93148(10) 0.8386(3) 0.0219(6) Uani 1 1 d .
C11 C 1.0939(4) 0.97496(11) 0.8406(3) 0.0281(7) Uani 1 1 d .
C12 C 0.9163(3) 0.84650(9) 0.4157(3) 0.0177(5) Uani 1 1 d .
C13 C 1.0428(3) 0.83300(11) 0.4148(3) 0.0245(6) Uani 1 1 d .
H13A H 1.1205 0.8484 0.4709 0.029 Uiso 1 1 calc R
C14 C 1.0552(4) 0.79678(12) 0.3311(4) 0.0300(7) Uani 1 1 d .
H14A H 1.1416 0.7867 0.3328 0.036 Uiso 1 1 calc R
C15 C 0.9427(3) 0.77537(11) 0.2458(3) 0.0274(7) Uani 1 1 d .
H15A H 0.9519 0.7507 0.1893 0.033 Uiso 1 1 calc R
C16 C 0.8166(3) 0.79008(10) 0.2432(3) 0.0227(6) Uani 1 1 d .
H16A H 0.7391 0.7761 0.1831 0.027 Uiso 1 1 calc R
C17 C 0.8029(3) 0.82544(9) 0.3287(3) 0.0180(5) Uani 1 1 d .
C18 C 0.6681(3) 0.84358(9) 0.3354(3) 0.0175(5) Uani 1 1 d .
C19 C 0.5961(3) 0.79787(10) 0.3704(3) 0.0241(6) Uani 1 1 d .
C20 C 0.4552(4) 0.80273(12) 0.3823(4) 0.0330(8) Uani 1 1 d .
C21 C 0.5822(3) 0.86699(10) 0.2072(3) 0.0226(6) Uani 1 1 d .
C22 C 0.6483(4) 0.90906(12) 0.1563(3) 0.0284(7) Uani 1 1 d .
O1 O 1.0846(2) 0.90512(7) 0.6258(2) 0.0178(4) Uani 1 1 d .
O2 O 0.6881(2) 0.87843(7) 0.4297(2) 0.0181(4) Uani 1 1 d .
As1 As 0.88271(3) 0.899079(9) 0.52215(3) 0.01541(12) Uani 1 1 d .
F1 F 1.1639(2) 0.80915(6) 0.6856(2) 0.0316(5) Uani 1 1 d .
F2 F 1.2704(2) 0.82646(8) 0.8840(2) 0.0362(5) Uani 1 1 d .
F3 F 1.4520(2) 0.87638(10) 0.8318(2) 0.0439(6) Uani 1 1 d .
F4 F 1.3417(2) 0.88363(7) 0.6328(2) 0.0290(4) Uani 1 1 d .
F5 F 1.4093(2) 0.81293(8) 0.7107(3) 0.0457(6) Uani 1 1 d .
F6 F 1.28760(19) 0.95203(7) 0.80354(19) 0.0277(4) Uani 1 1 d .
F7 F 1.2445(2) 0.91706(8) 0.96118(19) 0.0325(5) Uani 1 1 d .
F8 F 0.9922(2) 0.96161(8) 0.8768(3) 0.0461(6) Uani 1 1 d .
F9 F 1.0468(3) 0.99669(8) 0.7286(2) 0.0428(6) Uani 1 1 d .
F10 F 1.1638(2) 1.00844(7) 0.9235(2) 0.0388(5) Uani 1 1 d .
F11 F 0.6776(2) 0.78199(7) 0.4847(2) 0.0331(5) Uani 1 1 d .
F12 F 0.5832(2) 0.76058(6) 0.2871(2) 0.0338(5) Uani 1 1 d .
F13 F 0.3612(2) 0.80471(9) 0.2689(3) 0.0467(6) Uani 1 1 d .
F14 F 0.4435(2) 0.84232(8) 0.4480(2) 0.0410(6) Uani 1 1 d .
F15 F 0.4297(3) 0.76380(8) 0.4412(3) 0.0499(7) Uani 1 1 d .
F16 F 0.4694(2) 0.88692(8) 0.2205(2) 0.0325(4) Uani 1 1 d .
F17 F 0.5408(2) 0.83345(7) 0.11297(19) 0.0347(5) Uani 1 1 d .
F18 F 0.7452(3) 0.89265(10) 0.1177(3) 0.0621(9) Uani 1 1 d .
F19 F 0.6963(3) 0.94344(9) 0.2418(2) 0.0533(7) Uani 1 1 d .
F20 F 0.5588(3) 0.92994(9) 0.0570(2) 0.0499(7) Uani 1 1 d .
Na1 Na 0.44023(16) 0.97338(5) 0.61703(16) 0.0388(4) Uani 1 1 d .
O4 O 0.5067(2) 0.94820(8) 0.4445(2) 0.0287(5) Uani 1 1 d .
O5 O 0.2055(2) 0.97449(8) 0.5220(2) 0.0279(5) Uani 1 1 d .
O6 O 0.6330(5) 0.96946(15) 0.7792(4) 0.0806(14) Uani 1 1 d .
O7 O 1.2365(3) 0.95062(11) 1.2901(3) 0.0430(7) Uani 1 1 d .
H17 H 1.2196 0.9540 1.3580 0.065 Uiso 1 1 calc R
C23 C 1.1493(5) 0.91612(17) 1.2132(5) 0.0504(11) Uani 1 1 d .
H18 H 1.0846 0.9057 1.2537 0.076 Uiso 1 1 calc R
H19 H 1.2005 0.8877 1.2016 0.076 Uiso 1 1 calc R
H20 H 1.1015 0.9308 1.1304 0.076 Uiso 1 1 calc R

loop_
_atom_site_aniso_label
_atom_site_aniso_U_11
_atom_site_aniso_U_22
_atom_site_aniso_U_33
_atom_site_aniso_U_23
_atom_site_aniso_U_13
_atom_site_aniso_U_12
C1 0.0216(15) 0.0134(11) 0.0209(15) -0.0004(9) 0.0081(11) -0.0004(9)
C2 0.0251(16) 0.0223(13) 0.0230(17) 0.0001(10) 0.0114(12) -0.0019(10)
C3 0.0305(18) 0.0259(14) 0.0292(18) 0.0019(11) 0.0161(14) -0.0029(11)
C4 0.037(2) 0.0294(15) 0.0253(18) 0.0038(12) 0.0139(14) -0.0024(12)
C5 0.0301(18) 0.0253(14) 0.0210(17) 0.0035(11) 0.0052(12) -0.0017(11)
C6 0.0230(15) 0.0161(12) 0.0195(16) 0.0005(9) 0.0060(11) -0.0005(9)
C7 0.0175(14) 0.0177(11) 0.0162(14) 0.0005(9) 0.0018(10) 0.0015(9)
C8 0.0258(17) 0.0188(13) 0.0261(17) 0.0044(11) 0.0053(12) 0.0028(10)
C9 0.0250(18) 0.0283(15) 0.0309(19) 0.0032(12) 0.0085(13) 0.0104(11)
C10 0.0216(16) 0.0224(13) 0.0193(15) 0.0013(10) 0.0034(11) -0.0018(10)
C11 0.0313(18) 0.0232(14) 0.0296(18) -0.0079(11) 0.0100(14) -0.0035(11)
C12 0.0208(15) 0.0160(11) 0.0180(15) -0.0027(9) 0.0088(11) -0.0008(9)
C13 0.0195(16) 0.0283(14) 0.0264(17) -0.0072(11) 0.0086(12) -0.0010(10)
C14 0.0243(18) 0.0338(16) 0.036(2) -0.0075(13) 0.0148(14) 0.0039(12)
C15 0.0330(18) 0.0218(14) 0.0307(18) -0.0064(11) 0.0151(14) 0.0017(11)
C16 0.0263(16) 0.0181(12) 0.0246(17) -0.0057(10) 0.0099(12) -0.0026(10)
C17 0.0206(15) 0.0152(11) 0.0178(15) -0.0024(9) 0.0060(11) -0.0001(9)
C18 0.0173(14) 0.0147(11) 0.0187(15) -0.0040(9) 0.0034(11) -0.0023(9)
C19 0.0260(17) 0.0162(12) 0.0314(18) -0.0037(11) 0.0113(13) -0.0037(10)
C20 0.032(2) 0.0234(15) 0.050(2) -0.0084(14) 0.0223(17) -0.0092(12)
C21 0.0223(16) 0.0202(13) 0.0212(16) -0.0060(10) 0.0017(12) 0.0001(10)
C22 0.0374(19) 0.0253(14) 0.0187(17) 0.0029(11) 0.0041(13) 0.0003(12)
O1 0.0184(11) 0.0168(9) 0.0160(11) 0.0019(7) 0.0027(8) -0.0022(7)
O2 0.0172(10) 0.0150(9) 0.0199(11) -0.0048(7) 0.0031(8) -0.0011(6)
As1 0.0173(2) 0.01110(15) 0.0172(2) -0.00026(8) 0.00483(13) -0.00034(8)
F1 0.0356(12) 0.0165(8) 0.0426(13) -0.0034(7) 0.0130(9) 0.0019(7)
F2 0.0385(13) 0.0369(11) 0.0319(12) 0.0174(8) 0.0099(9) 0.0149(8)
F3 0.0227(12) 0.0626(16) 0.0402(14) -0.0018(11) 0.0022(9) 0.0013(9)
F4 0.0278(11) 0.0295(9) 0.0324(12) 0.0063(8) 0.0135(8) 0.0052(7)
F5 0.0434(14) 0.0320(11) 0.0680(17) 0.0086(10) 0.0269(12) 0.0207(9)
F6 0.0236(10) 0.0285(9) 0.0307(11) -0.0052(7) 0.0085(8) -0.0085(7)
F7 0.0338(12) 0.0380(11) 0.0184(10) 0.0006(8) -0.0014(8) -0.0042(8)
F8 0.0426(14) 0.0312(11) 0.0775(19) -0.0149(11) 0.0372(13) -0.0050(9)
F9 0.0576(16) 0.0281(10) 0.0351(13) -0.0008(8) 0.0053(11) 0.0172(9)
F10 0.0503(14) 0.0286(10) 0.0374(13) -0.0163(8) 0.0143(10) -0.0109(9)
F11 0.0370(12) 0.0237(9) 0.0375(12) 0.0115(8) 0.0107(9) -0.0013(7)
F12 0.0351(12) 0.0174(8) 0.0532(14) -0.0144(8) 0.0205(10) -0.0099(7)
F13 0.0223(13) 0.0557(14) 0.0604(17) -0.0125(12) 0.0114(11) -0.0106(9)
F14 0.0414(14) 0.0321(11) 0.0617(16) -0.0141(10) 0.0336(12) -0.0073(8)
F15 0.0549(16) 0.0327(11) 0.0780(19) -0.0022(11) 0.0434(15) -0.0157(10)
F16 0.0230(11) 0.0358(10) 0.0338(12) -0.0011(8) 0.0028(8) 0.0080(8)
F17 0.0410(13) 0.0294(10) 0.0232(11) -0.0120(8) -0.0033(8) -0.0022(8)
F18 0.073(2) 0.0517(15) 0.085(2) 0.0307(14) 0.0575(19) 0.0190(13)
F19 0.087(2) 0.0345(11) 0.0299(13) 0.0001(9) 0.0080(12) -0.0307(12)
F20 0.0619(17) 0.0431(13) 0.0295(13) 0.0143(10) -0.0052(11) 0.0018(11)
Na1 0.0371(9) 0.0336(7) 0.0446(9) -0.0012(6) 0.0121(7) -0.0023(6)
O4 0.0281(13) 0.0236(10) 0.0339(14) -0.0046(9) 0.0096(10) 0.0029(8)
O5 0.0327(13) 0.0218(10) 0.0295(13) 0.0020(8) 0.0107(10) 0.0013(8)
O6 0.082(3) 0.069(2) 0.069(3) 0.022(2) -0.004(2) -0.022(2)
O7 0.0369(17) 0.0530(17) 0.0412(18) -0.0063(13) 0.0155(13) -0.0004(12)
C23 0.064(3) 0.044(2) 0.047(3) -0.0043(18) 0.022(2) 0.0001(19)

loop_
_atom_type_symbol
_atom_type_description
_atom_type_scat_dispersion_real
_atom_type_scat_dispersion_imag
_atom_type_scat_source
C C 0.0033 0.0016 'International Tables Vol C Tables 4.2.6.8 and 6.1.1.4'
H H 0.0000 0.0000 'International Tables Vol C Tables 4.2.6.8 and 6.1.1.4'
O O 0.0106 0.0060 'International Tables Vol C Tables 4.2.6.8 and 6.1.1.4'
F F 0.0171 0.0103 'International Tables Vol C Tables 4.2.6.8 and 6.1.1.4'
As As 0.0499 2.0058 'International Tables Vol C Tables 4.2.6.8 and 6.1.1.4'
Na Na 0.0362 0.0249 'International Tables Vol C Tables 4.2.6.8 and 6.1.1.4'

loop_
_geom_angle_atom_site_label_1
_geom_angle_atom_site_label_2
_geom_angle_atom_site_label_3
_geom_angle
_geom_angle_site_symmetry_1
_geom_angle_site_symmetry_3
C6 C1 C2 119.8(3) . .
C6 C1 As1 116.1(2) . .
C2 C1 As1 123.7(2) . .
C3 C2 C1 119.8(3) . .
C3 C2 H2A 120.1 . .
C1 C2 H2A 120.1 . .
C4 C3 C2 120.4(3) . .
C4 C3 H3A 119.8 . .
C2 C3 H3A 119.8 . .
C3 C4 C5 120.3(3) . .
C3 C4 H4A 119.9 . .
C5 C4 H4A 119.9 . .
C4 C5 C6 119.9(3) . .
C4 C5 H5A 120.1 . .
C6 C5 H5A 120.1 . .
C1 C6 C5 119.8(3) . .
C1 C6 C7 116.0(3) . .
C5 C6 C7 124.1(3) . .
O1 C7 C6 110.5(2) . .
O1 C7 C10 107.7(2) . .
C6 C7 C10 111.2(2) . .
O1 C7 C8 109.1(2) . .
C6 C7 C8 107.9(2) . .
C10 C7 C8 110.4(2) . .
F1 C8 F2 106.7(2) . .
F1 C8 C9 106.1(3) . .
F2 C8 C9 105.0(3) . .
F1 C8 C7 106.2(2) . .
F2 C8 C7 112.1(3) . .
C9 C8 C7 120.0(2) . .
F5 C9 F3 108.0(3) . .
F5 C9 F4 106.9(3) . .
F3 C9 F4 107.2(3) . .
F5 C9 C8 109.9(3) . .
F3 C9 C8 111.1(3) . .
F4 C9 C8 113.6(3) . .
F7 C10 F6 106.7(2) . .
F7 C10 C7 112.2(2) . .
F6 C10 C7 110.2(3) . .
F7 C10 C11 106.0(3) . .
F6 C10 C11 104.5(2) . .
C7 C10 C11 116.5(3) . .
F8 C11 F9 108.9(3) . .
F8 C11 F10 107.3(3) . .
F9 C11 F10 107.2(3) . .
F8 C11 C10 112.7(3) . .
F9 C11 C10 111.8(3) . .
F10 C11 C10 108.8(3) . .
C13 C12 C17 119.6(3) . .
C13 C12 As1 124.3(2) . .
C17 C12 As1 115.8(2) . .
C12 C13 C14 119.8(3) . .
C12 C13 H13A 120.1 . .
C14 C13 H13A 120.1 . .
C15 C14 C13 120.6(3) . .
C15 C14 H14A 119.7 . .
C13 C14 H14A 119.7 . .
C14 C15 C16 119.7(3) . .
C14 C15 H15A 120.1 . .
C16 C15 H15A 120.1 . .
C15 C16 C17 120.2(3) . .
C15 C16 H16A 119.9 . .
C17 C16 H16A 119.9 . .
C12 C17 C16 120.0(3) . .
C12 C17 C18 115.6(2) . .
C16 C17 C18 124.4(3) . .
O2 C18 C17 110.5(2) . .
O2 C18 C21 108.2(2) . .
C17 C18 C21 110.9(3) . .
O2 C18 C19 108.7(2) . .
C17 C18 C19 106.9(2) . .
C21 C18 C19 111.7(2) . .
F11 C19 F12 107.1(2) . .
F11 C19 C20 106.1(3) . .
F12 C19 C20 104.1(2) . .
F11 C19 C18 106.1(2) . .
F12 C19 C18 111.8(3) . .
C20 C19 C18 120.8(3) . .
F15 C20 F13 107.2(3) . .
F15 C20 F14 107.8(3) . .
F13 C20 F14 108.3(3) . .
F15 C20 C19 109.6(3) . .
F13 C20 C19 111.2(3) . .
F14 C20 C19 112.6(3) . .
F17 C21 F16 106.6(2) . .
F17 C21 C22 106.6(3) . .
F16 C21 C22 105.2(2) . .
F17 C21 C18 112.1(2) . .
F16 C21 C18 109.2(3) . .
C22 C21 C18 116.4(3) . .
F19 C22 F18 109.0(4) . .
F19 C22 F20 107.3(3) . .
F18 C22 F20 106.9(3) . .
F19 C22 C21 112.1(3) . .
F18 C22 C21 111.4(3) . .
F20 C22 C21 110.0(3) . .
C7 O1 As1 116.33(18) . .
C18 O2 As1 116.47(17) . .
C1 As1 C12 107.37(11) . .
C1 As1 O2 91.81(10) . .
C12 As1 O2 81.30(10) . .
C1 As1 O1 81.04(10) . .
C12 As1 O1 92.05(10) . .
O2 As1 O1 168.39(7) . .
C9 F4 Na1 129.7(2) . 1_655
O6 Na1 O5 155.20(17) . .
O6 Na1 O4 101.98(17) . .
O5 Na1 O4 101.05(10) . .
O6 Na1 O4 92.13(13) . 3_676
O5 Na1 O4 100.01(10) . 3_676
O4 Na1 O4 82.14(10) . 3_676
O6 Na1 F4 99.96(12) . 1_455
O5 Na1 F4 70.58(8) . 1_455
O4 Na1 F4 90.88(9) . 1_455
O4 Na1 F4 167.09(11) 3_676 1_455
O6 Na1 Na1 99.33(14) . 3_676
O5 Na1 Na1 104.03(9) . 3_676
O4 Na1 Na1 41.18(7) . 3_676
O4 Na1 Na1 40.96(7) 3_676 3_676
F4 Na1 Na1 131.15(9) 1_455 3_676
Na1 O4 Na1 97.86(10) . 3_676
C23 O7 H17 109.5 . .
O7 C23 H18 109.5 . .
O7 C23 H19 109.5 . .
H18 C23 H19 109.5 . .
O7 C23 H20 109.5 . .
H18 C23 H20 109.5 . .
H19 C23 H20 109.5 . .

loop_
_geom_bond_atom_site_label_1
_geom_bond_atom_site_label_2
_geom_bond_distance
_geom_bond_site_symmetry_2
C1 C6 1.393(4) .
C1 C2 1.396(4) .
C1 As1 1.968(3) .
C2 C3 1.391(5) .
C2 H2A 0.9500 .
C3 C4 1.379(5) .
C3 H3A 0.9500 .
C4 C5 1.387(5) .
C4 H4A 0.9500 .
C5 C6 1.401(4) .
C5 H5A 0.9500 .
C6 C7 1.531(4) .
C7 O1 1.382(4) .
C7 C10 1.554(4) .
C7 C8 1.578(4) .
C8 F1 1.355(4) .
C8 F2 1.358(4) .
C8 C9 1.550(5) .
C9 F5 1.327(4) .
C9 F3 1.332(4) .
C9 F4 1.337(4) .
C10 F7 1.357(4) .
C10 F6 1.360(4) .
C10 C11 1.556(4) .
C11 F8 1.320(4) .
C11 F9 1.323(4) .
C11 F10 1.336(4) .
C12 C13 1.393(4) .
C12 C17 1.393(4) .
C12 As1 1.970(3) .
C13 C14 1.396(4) .
C13 H13A 0.9500 .
C14 C15 1.383(5) .
C14 H14A 0.9500 .
C15 C16 1.385(5) .
C15 H15A 0.9500 .
C16 C17 1.398(4) .
C16 H16A 0.9500 .
C17 C18 1.536(4) .
C18 O2 1.382(3) .
C18 C21 1.556(4) .
C18 C19 1.577(4) .
C19 F11 1.352(4) .
C19 F12 1.355(3) .
C19 C20 1.547(5) .
C20 F15 1.324(4) .
C20 F13 1.326(5) .
C20 F14 1.335(4) .
C21 F17 1.353(3) .
C21 F16 1.364(4) .
C21 C22 1.548(5) .
C22 F19 1.314(4) .
C22 F18 1.316(5) .
C22 F20 1.324(4) .
O1 As1 2.071(2) .
O2 As1 2.053(2) .
F4 Na1 2.691(2) 1_655
Na1 O6 2.236(4) .
Na1 O5 2.356(3) .
Na1 O4 2.362(3) .
Na1 O4 2.372(3) 3_676
Na1 F4 2.691(2) 1_455
Na1 Na1 3.569(3) 3_676
O4 Na1 2.372(3) 3_676
O7 C23 1.396(5) .
O7 H17 0.8400 .
C23 H18 0.9800 .
C23 H19 0.9800 .
C23 H20 0.9800 .

loop_
_geom_torsion_atom_site_label_1
_geom_torsion_atom_site_label_2
_geom_torsion_atom_site_label_3
_geom_torsion_atom_site_label_4
_geom_torsion
_geom_torsion_site_symmetry_1
_geom_torsion_site_symmetry_4
C6 C1 C2 C3 -2.0(4) . .
As1 C1 C2 C3 -174.1(2) . .
C1 C2 C3 C4 0.1(5) . .
C2 C3 C4 C5 0.5(5) . .
C3 C4 C5 C6 0.7(5) . .
C2 C1 C6 C5 3.2(4) . .
As1 C1 C6 C5 176.0(2) . .
C2 C1 C6 C7 -173.7(2) . .
As1 C1 C6 C7 -1.0(3) . .
C4 C5 C6 C1 -2.6(4) . .
C4 C5 C6 C7 174.1(3) . .
C1 C6 C7 O1 -0.1(3) . .
C5 C6 C7 O1 -176.9(3) . .
C1 C6 C7 C10 119.5(3) . .
C5 C6 C7 C10 -57.3(4) . .
C1 C6 C7 C8 -119.2(3) . .
C5 C6 C7 C8 63.9(4) . .
O1 C7 C8 F1 -62.9(3) . .
C6 C7 C8 F1 57.2(3) . .
C10 C7 C8 F1 178.9(2) . .
O1 C7 C8 F2 -179.1(2) . .
C6 C7 C8 F2 -59.0(3) . .
C10 C7 C8 F2 62.7(3) . .
O1 C7 C8 C9 57.1(4) . .
C6 C7 C8 C9 177.2(3) . .
C10 C7 C8 C9 -61.1(4) . .
F1 C8 C9 F5 -38.4(3) . .
F2 C8 C9 F5 74.3(3) . .
C7 C8 C9 F5 -158.5(3) . .
F1 C8 C9 F3 -157.8(2) . .
F2 C8 C9 F3 -45.1(3) . .
C7 C8 C9 F3 82.1(3) . .
F1 C8 C9 F4 81.2(3) . .
F2 C8 C9 F4 -166.0(3) . .
C7 C8 C9 F4 -38.8(4) . .
O1 C7 C10 F7 -172.7(2) . .
C6 C7 C10 F7 66.1(3) . .
C8 C7 C10 F7 -53.6(3) . .
O1 C7 C10 F6 -53.9(3) . .
C6 C7 C10 F6 -175.1(2) . .
C8 C7 C10 F6 65.1(3) . .
O1 C7 C10 C11 64.9(3) . .
C6 C7 C10 C11 -56.3(3) . .
C8 C7 C10 C11 -176.1(3) . .
F7 C10 C11 F8 -65.7(3) . .
F6 C10 C11 F8 -178.2(3) . .
C7 C10 C11 F8 59.9(4) . .
F7 C10 C11 F9 171.3(3) . .
F6 C10 C11 F9 58.8(3) . .
C7 C10 C11 F9 -63.1(4) . .
F7 C10 C11 F10 53.2(3) . .
F6 C10 C11 F10 -59.3(3) . .
C7 C10 C11 F10 178.8(3) . .
C17 C12 C13 C14 -3.2(5) . .
As1 C12 C13 C14 -176.9(3) . .
C12 C13 C14 C15 2.3(5) . .
C13 C14 C15 C16 0.1(5) . .
C14 C15 C16 C17 -1.8(5) . .
C13 C12 C17 C16 1.6(4) . .
As1 C12 C17 C16 175.8(2) . .
C13 C12 C17 C18 -178.7(3) . .
As1 C12 C17 C18 -4.5(3) . .
C15 C16 C17 C12 0.9(5) . .
C15 C16 C17 C18 -178.8(3) . .
C12 C17 C18 O2 0.2(3) . .
C16 C17 C18 O2 179.9(3) . .
C12 C17 C18 C21 120.1(3) . .
C16 C17 C18 C21 -60.1(3) . .
C12 C17 C18 C19 -117.9(3) . .
C16 C17 C18 C19 61.8(4) . .
O2 C18 C19 F11 -58.5(3) . .
C17 C18 C19 F11 60.7(3) . .
C21 C18 C19 F11 -177.9(2) . .
O2 C18 C19 F12 -175.0(2) . .
C17 C18 C19 F12 -55.7(3) . .
C21 C18 C19 F12 65.7(3) . .
O2 C18 C19 C20 62.1(4) . .
C17 C18 C19 C20 -178.7(3) . .
C21 C18 C19 C20 -57.2(4) . .
F11 C19 C20 F15 -44.3(3) . .
F12 C19 C20 F15 68.5(4) . .
C18 C19 C20 F15 -164.9(3) . .
F11 C19 C20 F13 -162.5(2) . .
F12 C19 C20 F13 -49.7(3) . .
C18 C19 C20 F13 76.9(4) . .
F11 C19 C20 F14 75.7(3) . .
F12 C19 C20 F14 -171.5(3) . .
C18 C19 C20 F14 -44.9(5) . .
O2 C18 C21 F17 -170.7(2) . .
C17 C18 C21 F17 68.0(3) . .
C19 C18 C21 F17 -51.1(3) . .
O2 C18 C21 F16 -52.8(3) . .
C17 C18 C21 F16 -174.1(2) . .
C19 C18 C21 F16 66.8(3) . .
O2 C18 C21 C22 66.2(3) . .
C17 C18 C21 C22 -55.2(3) . .
C19 C18 C21 C22 -174.3(3) . .
F17 C21 C22 F19 -178.1(3) . .
F16 C21 C22 F19 68.9(4) . .
C18 C21 C22 F19 -52.1(4) . .
F17 C21 C22 F18 -55.7(4) . .
F16 C21 C22 F18 -168.7(3) . .
C18 C21 C22 F18 70.3(4) . .
F17 C21 C22 F20 62.6(3) . .
F16 C21 C22 F20 -50.4(3) . .
C18 C21 C22 F20 -171.4(3) . .
C6 C7 O1 As1 1.0(3) . .
C10 C7 O1 As1 -120.6(2) . .
C8 C7 O1 As1 119.5(2) . .
C17 C18 O2 As1 4.1(3) . .
C21 C18 O2 As1 -117.5(2) . .
C19 C18 O2 As1 121.0(2) . .
C6 C1 As1 C12 90.5(2) . .
C2 C1 As1 C12 -97.0(2) . .
C6 C1 As1 O2 172.0(2) . .
C2 C1 As1 O2 -15.6(2) . .
C6 C1 As1 O1 1.2(2) . .
C2 C1 As1 O1 173.6(2) . .
C13 C12 As1 C1 -91.8(3) . .
C17 C12 As1 C1 94.3(2) . .
C13 C12 As1 O2 179.1(3) . .
C17 C12 As1 O2 5.1(2) . .
C13 C12 As1 O1 -10.5(3) . .
C17 C12 As1 O1 175.6(2) . .
C18 O2 As1 C1 -112.5(2) . .
C18 O2 As1 C12 -5.20(19) . .
C18 O2 As1 O1 -60.8(5) . .
C7 O1 As1 C1 -1.26(19) . .
C7 O1 As1 C12 -108.52(19) . .
C7 O1 As1 O2 -53.8(5) . .
F5 C9 F4 Na1 -123.1(2) . 1_655
F3 C9 F4 Na1 -7.5(4) . 1_655
C8 C9 F4 Na1 115.6(3) . 1_655
O6 Na1 O4 Na1 -90.52(13) . 3_676
O5 Na1 O4 Na1 98.73(10) . 3_676
O4 Na1 O4 Na1 0.0 3_676 3_676
F4 Na1 O4 Na1 169.11(10) 1_455 3_676
